data_7040086
loop_
_publ_author_name
'de Souza, Isabela Cristina Aguiar'
'Faro, Leticia Villafranca'
'Pinheiro, Carlos Basilio'
'Gonzaga, Daniel Tadeu Gomes'
'da Silva, Fernando de Carvalho'
'Ferreira, Vitor Francisco'
'Miranda, Fabio da Silva'
'Scarpellini, Marciela'
'Lanznaster, Mauricio'

_publ_section_title
;
 Investigation of cobalt(iii)-triazole systems as prototypes for
 hypoxia-activated drug delivery.
;
_journal_issue 35
_journal_name_full 'Dalton transactions (Cambridge, England : 2003)'
_journal_page_first 13671
_journal_page_last 13674
_journal_paper_doi 10.1039/c6dt02456d
_journal_volume 45
_journal_year 2016
_chemical_formula_moiety 'C23 H25 Co N8 O, 2(Cl O4), 0.6(C2 H3 N), 0.8(O)'
_chemical_formula_sum 'C24.2 H26.8 Cl2 Co N8.6 O9.8'
_chemical_formula_weight 724.77
_space_group_IT_number 14
_symmetry_cell_setting monoclinic
_symmetry_Int_Tables_number 14
_symmetry_space_group_name_Hall '-P 2ybc'
_symmetry_space_group_name_H-M 'P 1 21/c 1'
_atom_sites_solution_hydrogens geom
_audit_conform_dict_location ftp://ftp.iucr.org/pub/cif_core.dic
_audit_conform_dict_name cif_core.dic
_audit_conform_dict_version 2.4.3
_audit_creation_date 2016-06-17T10:11:56-00:00
_audit_creation_method 'WinGX routine CIF_UPDATE'
_audit_update_record
;
2016-06-17 deposited with the CCDC.
2016-07-27 downloaded from the CCDC.
;
_cell_angle_alpha 90
_cell_angle_beta 110.579(11)
_cell_angle_gamma 90
_cell_formula_units_Z 4
_cell_length_a 16.4893(16)
_cell_length_b 14.2294(17)
_cell_length_c 13.3861(12)
_cell_measurement_reflns_used 6392
_cell_measurement_temperature 150(2)
_cell_measurement_theta_max 27.585
_cell_measurement_theta_min 2.113
_cell_volume 2940.4(6)
_computing_cell_refinement 'CrysAlisPro 1.171.38.41 (Rigaku OD, 2015)'
_computing_data_collection 'CrysAlisPro 1.171.38.41 (Rigaku OD, 2015)'
_computing_data_reduction 'CrysAlisPro 1.171.38.41 (Rigaku OD, 2015)'
_computing_publication_material 'WinGX 2014.1 (Farrugia, 2012)'
_computing_structure_refinement 'SHELXL-2014/7 (Sheldrick, 2014)'
_diffrn_ambient_environment N~2~
_diffrn_ambient_temperature 150(2)
_diffrn_detector 'CCD plate'
_diffrn_detector_area_resol_mean 10.4186
_diffrn_detector_type Atlas
_diffrn_measured_fraction_theta_full 0.999
_diffrn_measured_fraction_theta_max 0.999
_diffrn_measurement_device 'four-circle diffractometer'
_diffrn_measurement_device_type 'Xcalibur, Atlas, Gemini ultra'
_diffrn_measurement_method '\w scans'
_diffrn_orient_matrix_type 'CrysAlisPro convention (1999,Acta A55,543-557)'
_diffrn_orient_matrix_UB_11 -0.0333186
_diffrn_orient_matrix_UB_12 -0.0342998
_diffrn_orient_matrix_UB_13 -0.0132167
_diffrn_orient_matrix_UB_21 0.0003467
_diffrn_orient_matrix_UB_22 0.0013068
_diffrn_orient_matrix_UB_23 0.0531087
_diffrn_orient_matrix_UB_31 -0.031686
_diffrn_orient_matrix_UB_32 0.0360977
_diffrn_orient_matrix_UB_33 -0.014495
_diffrn_radiation_monochromator graphite
_diffrn_radiation_probe x-ray
_diffrn_radiation_type MoK\a
_diffrn_radiation_wavelength 0.71073
_diffrn_reflns_av_R_equivalents 0.0713
_diffrn_reflns_av_unetI/netI 0.0921
_diffrn_reflns_Laue_measured_fraction_full 0.999
_diffrn_reflns_Laue_measured_fraction_max 0.999
_diffrn_reflns_limit_h_max 20
_diffrn_reflns_limit_h_min -18
_diffrn_reflns_limit_k_max 17
_diffrn_reflns_limit_k_min -17
_diffrn_reflns_limit_l_max 16
_diffrn_reflns_limit_l_min -16
_diffrn_reflns_number 33056
_diffrn_reflns_point_group_measured_fraction_full 0.999
_diffrn_reflns_point_group_measured_fraction_max 0.999
_diffrn_reflns_theta_full 25.242
_diffrn_reflns_theta_max 26.371
_diffrn_reflns_theta_min 2.166
_diffrn_source 'fine-focus sealed X-ray tube'
_diffrn_source_type 'Enhance (Mo) X-ray Source'
_exptl_absorpt_coefficient_mu 0.836
_exptl_absorpt_correction_T_max 0.942
_exptl_absorpt_correction_T_min 0.736
_exptl_absorpt_correction_type analytical
_exptl_absorpt_process_details
;
        CrysAlisPro 1.171.38.41 (Rigaku Oxford Diffraction, 2015)
Analytical numeric absorption correction using a multifaceted crystal
                        model based on expressions derived by R.C. Clark & J.S.
        (Clark, R. C. & Reid, J. S. (1995). Acta Cryst. A51, 887-897)
        Empirical absorption correction using spherical harmonics,
 implemented in SCALE3 ABSPACK scaling algorithm.
;
_exptl_crystal_colour 'clear light red'
_exptl_crystal_density_diffrn 1.637
_exptl_crystal_description prism
_exptl_crystal_F_000 1486
_exptl_crystal_recrystallization_method 'Re-crystallisation from solvent'
_exptl_crystal_size_max 0.625
_exptl_crystal_size_mid 0.121
_exptl_crystal_size_min 0.074
_refine_diff_density_max 0.848
_refine_diff_density_min -0.826
_refine_diff_density_rms 0.114
_refine_ls_extinction_method none
_refine_ls_goodness_of_fit_ref 1.043
_refine_ls_hydrogen_treatment constr
_refine_ls_matrix_type full
_refine_ls_number_parameters 411
_refine_ls_number_reflns 6021
_refine_ls_number_restraints 20
_refine_ls_restrained_S_all 1.119
_refine_ls_R_factor_all 0.1087
_refine_ls_R_factor_gt 0.0837
_refine_ls_shift/su_max 0
_refine_ls_shift/su_mean 0
_refine_ls_structure_factor_coef Fsqd
_refine_ls_weighting_details 'w=1/[\s^2^(Fo^2^)+(0.0949P)^2^+15.1170P] where P=(Fo^2^+2Fc^2^)/3'
_refine_ls_weighting_scheme calc
_refine_ls_wR_factor_gt 0.2074
_refine_ls_wR_factor_ref 0.2273
_reflns_Friedel_coverage 0
_reflns_number_gt 4555
_reflns_number_total 6021
_reflns_threshold_expression 'I > 2\s(I)'
_cod_data_source_file c6dt02456d2.cif
_cod_data_source_block shelx
_cod_depositor_comments 'Adding full bibliography for 7040086.cif.'
_cod_original_sg_symbol_H-M 'P 21/c'
_cod_original_formula_sum 'C24.20 H26.80 Cl2 Co N8.60 O9.80'
_cod_database_code 7040086
_solvent_exptl_crystal_recrystallization_method Acetonitrile

loop_
_symmetry_equiv_pos_as_xyz
'x, y, z'
'-x, y+1/2, -z+1/2'
'-x, -y, -z'
'x, -y-1/2, z-1/2'

loop_
_atom_site_label
_atom_site_type_symbol
_atom_site_fract_x
_atom_site_fract_y
_atom_site_fract_z
_atom_site_U_iso_or_equiv
_atom_site_adp_type
_atom_site_occupancy
_atom_site_site_symmetry_order
_atom_site_calc_flag
_atom_site_refinement_flags_posn
_atom_site_refinement_flags_adp
_atom_site_refinement_flags_occupancy
_atom_site_disorder_assembly
_atom_site_disorder_group
C1 C 0.8170(3) 0.1432(4) 0.1237(4) 0.0334(12) Uani 1 1 d . . . . .
H1 H 0.8649 0.185 0.1428 0.04 Uiso 1 1 calc R U . . .
C2 C 0.8259(4) 0.0554(4) 0.0871(4) 0.0408(14) Uani 1 1 d . . . . .
H2 H 0.8786 0.0368 0.0793 0.049 Uiso 1 1 calc R U . . .
C3 C 0.7574(4) -0.0046(5) 0.0621(4) 0.0447(14) Uani 1 1 d . . . . .
H3 H 0.7626 -0.066 0.0371 0.054 Uiso 1 1 calc R U . . .
C4 C 0.6795(4) 0.0231(5) 0.0729(4) 0.0407(14) Uani 1 1 d . . . . .
H4 H 0.6317 -0.0189 0.0564 0.049 Uiso 1 1 calc R U . . .
C5 C 0.6740(3) 0.1129(4) 0.1082(4) 0.0342(12) Uani 1 1 d . . . . .
C6 C 0.5946(3) 0.1522(4) 0.1244(5) 0.0387(13) Uani 1 1 d . . . . .
H6A H 0.5419 0.1293 0.0672 0.046 Uiso 1 1 calc R U . . .
H6B H 0.5925 0.1305 0.1937 0.046 Uiso 1 1 calc R U . . .
C7 C 0.5488(3) 0.2988(5) 0.0154(4) 0.0424(14) Uani 1 1 d . . . . .
H7A H 0.53 0.3634 0.024 0.051 Uiso 1 1 calc R U . . .
H7B H 0.4968 0.2608 -0.023 0.051 Uiso 1 1 calc R U . . .
C8 C 0.6105(4) 0.3003(5) -0.0465(4) 0.0417(14) Uani 1 1 d . . . . .
H8A H 0.6197 0.2356 -0.0676 0.05 Uiso 1 1 calc R U . . .
H8B H 0.5855 0.3384 -0.1121 0.05 Uiso 1 1 calc R U . . .
C9 C 0.6956(4) 0.4452(5) 0.0202(5) 0.0444(15) Uani 1 1 d . . . . .
H9A H 0.6524 0.4678 -0.0477 0.053 Uiso 1 1 calc R U . . .
H9B H 0.7534 0.4675 0.0237 0.053 Uiso 1 1 calc R U . . .
C10 C 0.6748(4) 0.4846(5) 0.1124(4) 0.0401(14) Uani 1 1 d . . . . .
C11 C 0.6505(4) 0.5764(5) 0.1182(5) 0.0522(17) Uani 1 1 d . . . . .
H11 H 0.6434 0.6181 0.0602 0.063 Uiso 1 1 calc R U . . .
C12 C 0.6366(5) 0.6078(5) 0.2083(5) 0.0546(17) Uani 1 1 d . . . . .
H12 H 0.6213 0.6714 0.2141 0.065 Uiso 1 1 calc R U . . .
C13 C 0.6453(4) 0.5448(5) 0.2899(5) 0.0479(15) Uani 1 1 d . . . . .
H13 H 0.6341 0.5643 0.3517 0.058 Uiso 1 1 calc R U . . .
C14 C 0.6701(4) 0.4545(5) 0.2816(4) 0.0389(13) Uani 1 1 d . . . . .
H14 H 0.6778 0.4123 0.3393 0.047 Uiso 1 1 calc R U . . .
N8 N 0.7888(3) 0.2545(3) 0.3999(3) 0.0321(10) Uani 1 1 d . . . . .
C15 C 0.8636(3) 0.2861(4) 0.4075(4) 0.0338(12) Uani 1 1 d . . . . .
H15 H 0.907 0.2839 0.4765 0.041 Uiso 1 1 calc R U . . .
C16 C 0.8903(3) 0.3251(4) 0.3231(4) 0.0304(11) Uani 1 1 d . . . . .
C17 C 0.9697(4) 0.3597(4) 0.3282(4) 0.0383(13) Uani 1 1 d . . . . .
H17 H 1.0217 0.3623 0.3885 0.046 Uiso 1 1 calc R U . . .
C18 C 1.0164(4) 0.4396(5) 0.1893(5) 0.0449(15) Uani 1 1 d . . . . .
C19 C 1.0957(4) 0.4006(6) 0.2020(5) 0.0538(18) Uani 1 1 d . . . . .
H19 H 1.1112 0.3405 0.234 0.065 Uiso 1 1 calc R U . . .
C20 C 1.1533(5) 0.4517(7) 0.1666(7) 0.070(2) Uani 1 1 d . . . . .
H20 H 1.2088 0.427 0.1747 0.084 Uiso 1 1 calc R U . . .
C21 C 1.1276(6) 0.5395(7) 0.1191(6) 0.072(3) Uani 1 1 d . . . . .
H21 H 1.1661 0.5747 0.0949 0.086 Uiso 1 1 calc R U . . .
C22 C 1.0481(6) 0.5751(6) 0.1071(6) 0.065(2) Uani 1 1 d . . . . .
H22 H 1.0317 0.6345 0.0735 0.078 Uiso 1 1 calc R U . . .
C23 C 0.9905(5) 0.5270(5) 0.1427(5) 0.0534(18) Uani 1 1 d . . . . .
H23 H 0.9355 0.5526 0.1356 0.064 Uiso 1 1 calc R U . . .
N1 N 0.7424(3) 0.1721(3) 0.1334(3) 0.0303(10) Uani 1 1 d . . . . .
N2 N 0.5969(3) 0.2562(4) 0.1226(3) 0.0345(10) Uani 1 1 d . . . . .
H2A H 0.5703 0.2802 0.1742 0.041 Uiso 1 1 calc R U . . .
N3 N 0.6947(3) 0.3417(4) 0.0225(3) 0.0346(10) Uani 1 1 d . . . . .
H3A H 0.7417 0.3176 -0.0018 0.042 Uiso 1 1 calc R U . . .
N4 N 0.6839(3) 0.4235(3) 0.1936(3) 0.0333(10) Uani 1 1 d . . . . .
N5 N 0.8358(3) 0.3356(3) 0.2211(3) 0.0298(9) Uani 1 1 d . . . . .
N6 N 0.8757(3) 0.3747(3) 0.1620(3) 0.0337(10) Uani 1 1 d . . . . .
N7 N 0.9568(3) 0.3891(3) 0.2279(4) 0.0365(11) Uani 1 1 d . . . . .
O1 O 0.7214(2) 0.2545(3) 0.3064(3) 0.0333(8) Uani 1 1 d . . . . .
Co1 Co 0.71746(4) 0.29808(5) 0.17061(5) 0.0283(2) Uani 1 1 d . . . . .
Cl1 Cl 0.44881(10) 0.39157(12) 0.26187(13) 0.0491(4) Uani 1 1 d . . . . .
O2 O 0.4980(4) 0.4294(4) 0.3637(4) 0.0711(15) Uani 1 1 d . . . . .
O3A O 0.4583(6) 0.4446(6) 0.1731(7) 0.077(2) Uiso 0.7 1 d . . P A 1
O4A O 0.4897(4) 0.3010(5) 0.2539(6) 0.0477(15) Uiso 0.7 1 d . . P A 1
O5A O 0.3620(7) 0.3783(8) 0.2423(9) 0.089(3) Uiso 0.7 1 d . . P A 1
O3B O 0.3967(16) 0.4739(17) 0.216(2) 0.097(7) Uiso 0.3 1 d . . P A 2
O4B O 0.4794(18) 0.346(2) 0.205(2) 0.114(8) Uiso 0.3 1 d . . P A 2
O5B O 0.3693(10) 0.3409(12) 0.2777(14) 0.049(4) Uiso 0.3 1 d . . P A 2
Cl2A Cl 0.1142(2) 0.1344(3) 0.1548(3) 0.0455(10) Uani 0.5 1 d D . P B 1
O6A O 0.1710(5) 0.2004(5) 0.2281(6) 0.064(3) Uiso 0.5 1 d D . P B 1
O7A O 0.0248(3) 0.1590(8) 0.1334(10) 0.076(4) Uiso 0.5 1 d D . P B 1
O8A O 0.1310(6) 0.0426(4) 0.2034(7) 0.061(3) Uiso 0.5 1 d D . P B 1
O9A O 0.1323(7) 0.1333(8) 0.0570(5) 0.077(4) Uiso 0.5 1 d D . P B 1
Cl2B Cl 0.0818(3) 0.1180(4) 0.1275(4) 0.0691(17) Uani 0.5 1 d D . P C 2
O6B O 0.0308(7) 0.0433(7) 0.0624(9) 0.104(4) Uiso 0.5 1 d D . P C 2
O7B O 0.0248(6) 0.1790(7) 0.1582(9) 0.071(4) Uiso 0.5 1 d D . P C 2
O8B O 0.1457(7) 0.0784(10) 0.2215(8) 0.138(7) Uiso 0.5 1 d D . P C 2
O9B O 0.1215(7) 0.1722(7) 0.0659(8) 0.076(3) Uiso 0.5 1 d D . P C 2
N9 N 0.6292(9) 0.7083(9) 0.4605(12) 0.074(3) Uiso 0.6 1 d . . P D 1
C24 C 0.6953(15) 0.7410(16) 0.4821(18) 0.109(6) Uiso 0.6 1 d . . P D 1
C25 C 0.7875(9) 0.7969(10) 0.5310(13) 0.069(3) Uiso 0.6 1 d . . P D 1
H25A H 0.8123 0.7866 0.6083 0.103 Uiso 0.6 1 calc R U P D 1
H25B H 0.7778 0.8643 0.5166 0.103 Uiso 0.6 1 calc R U P D 1
H25C H 0.8277 0.7734 0.4975 0.103 Uiso 0.6 1 calc R U P D 1
OW1 O 0.7408(14) 0.7882(14) 0.4554(17) 0.103(6) Uiso 0.4 1 d . . P E 2
OW2 O 0.6309(13) 0.6884(14) 0.5160(18) 0.099(6) Uiso 0.4 1 d . . P F 2

loop_
_atom_site_aniso_label
_atom_site_aniso_U_11
_atom_site_aniso_U_22
_atom_site_aniso_U_33
_atom_site_aniso_U_23
_atom_site_aniso_U_13
_atom_site_aniso_U_12
C1 0.034(3) 0.050(3) 0.022(2) 0.004(2) 0.017(2) 0.000(2)
C2 0.043(3) 0.055(4) 0.029(3) 0.004(3) 0.017(3) 0.006(3)
C3 0.054(4) 0.055(4) 0.026(3) 0.001(3) 0.015(3) 0.006(3)
C4 0.040(3) 0.056(4) 0.024(3) -0.005(3) 0.009(2) -0.009(3)
C5 0.032(3) 0.053(3) 0.017(2) 0.001(2) 0.008(2) -0.002(2)
C6 0.030(3) 0.059(4) 0.032(3) -0.010(3) 0.016(2) -0.007(3)
C7 0.025(3) 0.076(4) 0.025(3) 0.000(3) 0.007(2) 0.006(3)
C8 0.033(3) 0.070(4) 0.021(3) 0.006(3) 0.007(2) 0.007(3)
C9 0.046(3) 0.062(4) 0.031(3) 0.014(3) 0.020(3) 0.020(3)
C10 0.037(3) 0.057(4) 0.029(3) 0.011(3) 0.014(2) 0.012(3)
C11 0.053(4) 0.065(4) 0.040(3) 0.016(3) 0.018(3) 0.021(3)
C12 0.058(4) 0.060(4) 0.046(4) 0.004(3) 0.019(3) 0.022(3)
C13 0.053(4) 0.062(4) 0.032(3) -0.002(3) 0.018(3) 0.016(3)
C14 0.035(3) 0.059(4) 0.024(3) 0.004(2) 0.012(2) 0.008(3)
N8 0.036(2) 0.044(3) 0.017(2) -0.0004(18) 0.0107(18) 0.000(2)
C15 0.032(3) 0.048(3) 0.024(2) 0.000(2) 0.012(2) -0.002(2)
C16 0.028(3) 0.041(3) 0.021(2) -0.004(2) 0.007(2) 0.002(2)
C17 0.032(3) 0.058(4) 0.027(3) -0.003(3) 0.014(2) -0.008(3)
C18 0.041(3) 0.064(4) 0.038(3) -0.013(3) 0.025(3) -0.018(3)
C19 0.047(4) 0.077(5) 0.045(4) -0.017(3) 0.025(3) -0.017(3)
C20 0.062(5) 0.103(7) 0.064(5) -0.040(5) 0.045(4) -0.030(5)
C21 0.092(6) 0.088(6) 0.058(5) -0.034(4) 0.055(5) -0.047(5)
C22 0.093(6) 0.070(5) 0.052(4) -0.019(4) 0.049(4) -0.035(4)
C23 0.070(4) 0.059(4) 0.044(4) -0.018(3) 0.036(3) -0.027(4)
N1 0.030(2) 0.048(3) 0.0139(19) 0.0013(18) 0.0082(17) -0.0029(19)
N2 0.026(2) 0.057(3) 0.023(2) -0.006(2) 0.0114(18) 0.002(2)
N3 0.032(2) 0.054(3) 0.021(2) 0.006(2) 0.0122(18) 0.010(2)
N4 0.031(2) 0.048(3) 0.022(2) 0.0035(19) 0.0121(18) 0.006(2)
N5 0.031(2) 0.039(2) 0.022(2) -0.0019(18) 0.0137(18) -0.0018(19)
N6 0.031(2) 0.045(3) 0.026(2) -0.0023(19) 0.0121(19) -0.005(2)
N7 0.037(2) 0.047(3) 0.033(2) -0.007(2) 0.021(2) -0.008(2)
O1 0.0311(19) 0.047(2) 0.0238(18) -0.0022(16) 0.0114(15) -0.0055(16)
Co1 0.0251(4) 0.0449(4) 0.0170(3) 0.0013(3) 0.0100(3) 0.0012(3)
Cl1 0.0339(7) 0.0608(10) 0.0472(9) 0.0044(7) 0.0077(6) 0.0083(7)
O2 0.076(4) 0.084(4) 0.055(3) -0.017(3) 0.027(3) -0.022(3)
Cl2A 0.037(2) 0.064(2) 0.034(2) 0.0041(16) 0.0108(19) -0.0026(19)
Cl2B 0.041(3) 0.120(5) 0.049(3) 0.021(3) 0.019(2) 0.018(3)

loop_
_atom_type_symbol
_atom_type_description
_atom_type_scat_dispersion_real
_atom_type_scat_dispersion_imag
_atom_type_scat_source
C C 0.0033 0.0016 'International Tables Vol C Tables 4.2.6.8 and 6.1.1.4'
H H 0 0 'International Tables Vol C Tables 4.2.6.8 and 6.1.1.4'
N N 0.0061 0.0033 'International Tables Vol C Tables 4.2.6.8 and 6.1.1.4'
O O 0.0106 0.006 'International Tables Vol C Tables 4.2.6.8 and 6.1.1.4'
Cl Cl 0.1484 0.1585 'International Tables Vol C Tables 4.2.6.8 and 6.1.1.4'
Co Co 0.3494 0.9721 'International Tables Vol C Tables 4.2.6.8 and 6.1.1.4'

loop_
_exptl_crystal_face_index_h
_exptl_crystal_face_index_k
_exptl_crystal_face_index_l
_exptl_crystal_face_perp_dist
1 -1 0 0.0954
-1 1 0 0.0254
1 1 0 0.037
-1 -1 0 0.037
0 0 1 0.2775
0 0 -1 0.2565

loop_
_geom_angle_atom_site_label_1
_geom_angle_atom_site_label_2
_geom_angle_atom_site_label_3
_geom_angle
N1 C1 C2 122.1(5)
N1 C1 H1 119
C2 C1 H1 119
C3 C2 C1 118.5(6)
C3 C2 H2 120.8
C1 C2 H2 120.8
C2 C3 C4 120.7(6)
C2 C3 H3 119.6
C4 C3 H3 119.6
C5 C4 C3 118.0(6)
C5 C4 H4 121
C3 C4 H4 121
N1 C5 C4 121.0(5)
N1 C5 C6 115.0(5)
C4 C5 C6 124.0(5)
N2 C6 C5 109.9(4)
N2 C6 H6A 109.7
C5 C6 H6A 109.7
N2 C6 H6B 109.7
C5 C6 H6B 109.7
H6A C6 H6B 108.2
N2 C7 C8 107.2(4)
N2 C7 H7A 110.3
C8 C7 H7A 110.3
N2 C7 H7B 110.3
C8 C7 H7B 110.3
H7A C7 H7B 108.5
N3 C8 C7 108.9(4)
N3 C8 H8A 109.9
C7 C8 H8A 109.9
N3 C8 H8B 109.9
C7 C8 H8B 109.9
H8A C8 H8B 108.3
N3 C9 C10 110.5(5)
N3 C9 H9A 109.6
C10 C9 H9A 109.6
N3 C9 H9B 109.6
C10 C9 H9B 109.6
H9A C9 H9B 108.1
N4 C10 C11 121.0(5)
N4 C10 C9 115.2(5)
C11 C10 C9 123.7(5)
C10 C11 C12 119.8(6)
C10 C11 H11 120.1
C12 C11 H11 120.1
C11 C12 C13 118.6(6)
C11 C12 H12 120.7
C13 C12 H12 120.7
C14 C13 C12 119.8(6)
C14 C13 H13 120.1
C12 C13 H13 120.1
N4 C14 C13 121.7(5)
N4 C14 H14 119.1
C13 C14 H14 119.1
C15 N8 O1 121.9(4)
N8 C15 C16 128.0(5)
N8 C15 H15 116
C16 C15 H15 116
N5 C16 C17 107.0(5)
N5 C16 C15 123.4(5)
C17 C16 C15 129.6(5)
N7 C17 C16 104.3(5)
N7 C17 H17 127.8
C16 C17 H17 127.8
C19 C18 C23 123.1(6)
C19 C18 N7 119.3(6)
C23 C18 N7 117.6(6)
C18 C19 C20 118.4(8)
C18 C19 H19 120.8
C20 C19 H19 120.8
C21 C20 C19 119.0(8)
C21 C20 H20 120.5
C19 C20 H20 120.5
C22 C21 C20 120.7(7)
C22 C21 H21 119.6
C20 C21 H21 119.6
C21 C22 C23 121.6(8)
C21 C22 H22 119.2
C23 C22 H22 119.2
C22 C23 C18 117.3(7)
C22 C23 H23 121.4
C18 C23 H23 121.4
C1 N1 C5 119.7(5)
C1 N1 Co1 126.2(4)
C5 N1 Co1 113.9(4)
C6 N2 C7 114.3(5)
C6 N2 Co1 109.1(3)
C7 N2 Co1 109.0(3)
C6 N2 H2A 108.1
C7 N2 H2A 108.1
Co1 N2 H2A 108.1
C9 N3 C8 113.2(5)
C9 N3 Co1 109.5(3)
C8 N3 Co1 107.6(3)
C9 N3 H3A 108.8
C8 N3 H3A 108.8
Co1 N3 H3A 108.8
C14 N4 C10 119.0(5)
C14 N4 Co1 126.1(4)
C10 N4 Co1 115.0(4)
N6 N5 C16 111.0(4)
N6 N5 Co1 124.9(3)
C16 N5 Co1 124.1(3)
N5 N6 N7 105.3(4)
N6 N7 C17 112.4(4)
N6 N7 C18 119.2(5)
C17 N7 C18 128.2(5)
N8 O1 Co1 128.9(3)
O1 Co1 N5 93.78(17)
O1 Co1 N4 93.69(17)
N5 Co1 N4 90.02(19)
O1 Co1 N1 90.29(17)
N5 Co1 N1 93.80(18)
N4 Co1 N1 174.30(18)
O1 Co1 N2 84.51(17)
N5 Co1 N2 178.0(2)
N4 Co1 N2 91.1(2)
N1 Co1 N2 85.23(19)
O1 Co1 N3 171.64(17)
N5 Co1 N3 94.41(18)
N4 Co1 N3 84.61(19)
N1 Co1 N3 90.87(18)
N2 Co1 N3 87.34(19)
O4B Cl1 O2 124.7(14)
O5A Cl1 O2 116.0(5)
O4B Cl1 O3B 117.8(18)
O2 Cl1 O3B 98.9(10)
O5A Cl1 O3A 108.6(6)
O2 Cl1 O3A 113.3(4)
O5A Cl1 O4A 109.8(5)
O2 Cl1 O4A 106.1(4)
O3A Cl1 O4A 102.1(4)
O4B Cl1 O5B 112.7(15)
O2 Cl1 O5B 105.4(6)
O3B Cl1 O5B 91.7(11)
O6A Cl2A O9A 109.5(5)
O6A Cl2A O8A 107.9(5)
O9A Cl2A O8A 109.4(5)
O6A Cl2A O7A 110.6(5)
O9A Cl2A O7A 110.2(5)
O8A Cl2A O7A 109.3(5)
O8B Cl2B O9B 111.7(6)
O8B Cl2B O7B 109.6(6)
O9B Cl2B O7B 108.2(5)
O8B Cl2B O6B 109.4(6)
O9B Cl2B O6B 109.6(5)
O7B Cl2B O6B 108.3(5)
N9 C24 C25 170(2)
C24 C25 H25A 109.5
C24 C25 H25B 109.5
H25A C25 H25B 109.5
C24 C25 H25C 109.5
H25A C25 H25C 109.5
H25B C25 H25C 109.5

loop_
_geom_bond_atom_site_label_1
_geom_bond_atom_site_label_2
_geom_bond_distance
C1 N1 1.346(7)
C1 C2 1.368(8)
C1 H1 0.95
C2 C3 1.360(9)
C2 H2 0.95
C3 C4 1.399(9)
C3 H3 0.95
C4 C5 1.376(9)
C4 H4 0.95
C5 N1 1.353(7)
C5 C6 1.507(7)
C6 N2 1.480(8)
C6 H6A 0.99
C6 H6B 0.99
C7 N2 1.501(7)
C7 C8 1.523(7)
C7 H7A 0.99
C7 H7B 0.99
C8 N3 1.492(7)
C8 H8A 0.99
C8 H8B 0.99
C9 N3 1.474(8)
C9 C10 1.502(8)
C9 H9A 0.99
C9 H9B 0.99
C10 N4 1.358(7)
C10 C11 1.376(9)
C11 C12 1.380(9)
C11 H11 0.95
C12 C13 1.381(9)
C12 H12 0.95
C13 C14 1.365(9)
C13 H13 0.95
C14 N4 1.350(7)
C14 H14 0.95
N8 C15 1.284(7)
N8 O1 1.350(6)
C15 C16 1.458(7)
C15 H15 0.95
C16 N5 1.353(6)
C16 C17 1.379(7)
C17 N7 1.349(7)
C17 H17 0.95
C18 C19 1.376(9)
C18 C23 1.389(10)
C18 N7 1.450(7)
C19 C20 1.405(10)
C19 H19 0.95
C20 C21 1.398(13)
C20 H20 0.95
C21 C22 1.363(13)
C21 H21 0.95
C22 C23 1.385(9)
C22 H22 0.95
C23 H23 0.95
N1 Co1 1.942(5)
N2 Co1 1.955(4)
N2 H2A 1
N3 Co1 1.983(4)
N3 H3A 1
N4 Co1 1.926(5)
N5 N6 1.316(6)
N5 Co1 1.904(4)
N6 N7 1.334(6)
O1 Co1 1.899(3)
Cl1 O4B 1.23(3)
Cl1 O5A 1.375(11)
Cl1 O2 1.424(5)
Cl1 O3B 1.46(2)
Cl1 O3A 1.462(9)
Cl1 O4A 1.476(7)
Cl1 O5B 1.575(16)
Cl2A O6A 1.4417(10)
Cl2A O9A 1.4418(10)
Cl2A O8A 1.4420(10)
Cl2A O7A 1.4421(10)
Cl2B O8B 1.4418(10)
Cl2B O9B 1.4421(10)
Cl2B O7B 1.4424(10)
Cl2B O6B 1.4424(10)
N9 C24 1.13(2)
C24 C25 1.64(3)
C25 H25A 0.98
C25 H25B 0.98
C25 H25C 0.98

loop_
_geom_hbond_atom_site_label_D
_geom_hbond_atom_site_label_H
_geom_hbond_atom_site_label_A
_geom_hbond_distance_DH
_geom_hbond_distance_HA
_geom_hbond_distance_DA
_geom_hbond_angle_DHA
_geom_hbond_site_symmetry_A
C1 H1 N5 0.95 2.5 3.001(7) 112.6 .
C1 H1 O7B 0.95 2.57 3.332(10) 137.2 1_655
C2 H2 O6B 0.95 2.6 3.513(13) 161.7 1_655
C4 H4 OW2 0.95 2.47 3.14(2) 127.3 4_565
C6 H6B O3B 0.99 2.51 3.29(3) 135.2 2_645
C7 H7B N9 0.99 2.61 3.322(15) 129.1 2_645
C7 H7B OW2 0.99 2.38 3.25(2) 146.4 2_645
C9 H9A O3A 0.99 2.36 3.313(11) 162.3 3_665
C9 H9A O3B 0.99 2.26 3.20(3) 157.1 3_665
C9 H9B N6 0.99 2.57 3.077(8) 111.6 .
C13 H13 N9 0.95 2.53 3.335(15) 142.4 .
C14 H14 O1 0.95 2.44 2.954(8) 113.4 .
C15 H15 O7A 0.95 2.44 3.342(11) 157.5 4_666
C15 H15 O7B 0.95 2.58 3.507(12) 166.2 4_666
C17 H17 O9A 0.95 2.35 3.288(11) 168.9 4_666
C17 H17 O6B 0.95 2.65 3.245(14) 121.5 4_666
C17 H17 O9B 0.95 2.42 3.317(13) 158 4_666
C19 H19 O6A 0.95 2.24 3.078(12) 146.9 1_655
N2 H2A O4A 1 2 2.967(8) 162.9 .
N2 H2A O4B 1 1.94 2.85(3) 151 .
N3 H3A N8 1 2.03 2.960(6) 154.4 4_565
C25 H25A O6A 0.98 2.12 3.052(18) 158.8 3_666
C25 H25C O9A 0.98 2.3 3.107(17) 139.2 2_655
